data_1576777
loop_
_publ_author_name
'Jori, Nadir'
'Corona, Helena'
'Soto, Enrique'
'Fern&#xe1;ndez, Israel'
'Campos, Jes&#xfa;s'

_publ_section_title
;
 Metal-metal <i>vs.</i> metal-ligand cooperation in iron-mediated
 activation and catalytic reduction of nitrous oxide and nitrobenzene.
;
_journal_issue 18
_journal_name_full 'Chemical science'
_journal_page_first 9018
_journal_page_last 9026
_journal_paper_doi 10.1039/d5sc07656k
_journal_volume 17
_journal_year 2026
_chemical_formula_moiety '2(C20 H39 Cl Fe P2)'
_chemical_formula_sum 'C40 H78 Cl2 Fe2 P4'
_chemical_formula_weight 865.50
_chemical_properties_physical Air-sensitive,Oxygen-sensitive
_space_group_crystal_system monoclinic
_space_group_IT_number 14
_space_group_name_Hall '-P 2yn'
_space_group_name_H-M_alt 'P 1 21/n 1'
_atom_sites_solution_hydrogens geom
_atom_sites_solution_primary iterative
_audit_creation_date 2025-06-13
_audit_creation_method
;
Olex2 1.5
(compiled 2025.05.31 svn.r86d253d1 for OlexSys, GUI svn.r7254)
;
_audit_update_record
;
2025-07-23 deposited with the CCDC.	2026-03-02 downloaded from the CCDC.
;
_cell_angle_alpha 90
_cell_angle_beta 94.176(3)
_cell_angle_gamma 90
_cell_formula_units_Z 2
_cell_length_a 8.5732(6)
_cell_length_b 14.6314(8)
_cell_length_c 17.7652(12)
_cell_measurement_reflns_used 9856
_cell_measurement_temperature 193.00
_cell_measurement_theta_max 28.28
_cell_measurement_theta_min 2.57
_cell_volume 2222.5(2)
_computing_cell_refinement 'SAINT V8.40B (?, 2016)'
_computing_data_reduction 'SAINT V8.40B (?, 2016)'
_computing_molecular_graphics 'Olex2 1.5 (Dolomanov et al., 2009)'
_computing_publication_material 'Olex2 1.5 (Dolomanov et al., 2009)'
_computing_structure_refinement 'SHELXL 2019/3 (Sheldrick, 2015)'
_computing_structure_solution 'olex2.solve 1.5 (Bourhis et al., 2015)'
_diffrn_ambient_temperature 193.00
_diffrn_measured_fraction_theta_full 0.999
_diffrn_measured_fraction_theta_max 0.997
_diffrn_measurement_device_type 'Bruker APEX-II CCD'
_diffrn_measurement_method '\f and \w scans'
_diffrn_radiation_type MoK\a
_diffrn_radiation_wavelength 0.71073
_diffrn_reflns_av_R_equivalents 0.0855
_diffrn_reflns_av_unetI/netI 0.0359
_diffrn_reflns_Laue_measured_fraction_full 0.999
_diffrn_reflns_Laue_measured_fraction_max 0.997
_diffrn_reflns_limit_h_max 11
_diffrn_reflns_limit_h_min -11
_diffrn_reflns_limit_k_max 19
_diffrn_reflns_limit_k_min -19
_diffrn_reflns_limit_l_max 23
_diffrn_reflns_limit_l_min -23
_diffrn_reflns_number 63557
_diffrn_reflns_point_group_measured_fraction_full 0.999
_diffrn_reflns_point_group_measured_fraction_max 0.997
_diffrn_reflns_theta_full 25.242
_diffrn_reflns_theta_max 28.330
_diffrn_reflns_theta_min 2.568
_diffrn_standards_number 0
_exptl_absorpt_coefficient_mu 0.943
_exptl_absorpt_correction_T_max 0.7457
_exptl_absorpt_correction_T_min 0.6061
_exptl_absorpt_correction_type multi-scan
_exptl_absorpt_process_details
;
SADABS-2016/2 (Bruker,2016/2) was used for absorption correction.
wR2(int) was 0.1416 before and 0.0999 after correction.
The Ratio of minimum to maximum transmission is 0.8128.
The \l/2 correction factor is Not present.
;
_exptl_crystal_colour 'clear light green'
_exptl_crystal_colour_lustre clear
_exptl_crystal_colour_modifier light
_exptl_crystal_colour_primary green
_exptl_crystal_density_diffrn 1.293
_exptl_crystal_description block
_exptl_crystal_F_000 928
_exptl_crystal_size_max 0.2
_exptl_crystal_size_mid 0.2
_exptl_crystal_size_min 0.2
_refine_diff_density_max 0.471
_refine_diff_density_min -0.405
_refine_diff_density_rms 0.066
_refine_ls_extinction_method none
_refine_ls_goodness_of_fit_ref 1.045
_refine_ls_hydrogen_treatment constr
_refine_ls_matrix_type full
_refine_ls_number_parameters 226
_refine_ls_number_reflns 5538
_refine_ls_number_restraints 0
_refine_ls_restrained_S_all 1.045
_refine_ls_R_factor_all 0.0569
_refine_ls_R_factor_gt 0.0361
_refine_ls_shift/su_max 0.001
_refine_ls_shift/su_mean 0.000
_refine_ls_structure_factor_coef Fsqd
_refine_ls_weighting_details 'w=1/[\s^2^(Fo^2^)+(0.0160P)^2^+2.4876P] where P=(Fo^2^+2Fc^2^)/3'
_refine_ls_weighting_scheme calc
_refine_ls_wR_factor_gt 0.0707
_refine_ls_wR_factor_ref 0.0809
_reflns_Friedel_coverage 0.000
_reflns_number_gt 4342
_reflns_number_total 5538
_reflns_threshold_expression 'I > 2\s(I)'
_cod_data_source_file d5sc07656k2.cif
_cod_data_source_block jcm04224a_0m_a
_cod_depositor_comments 'Adding full bibliography for 1576777--1576784.cif.'
_cod_database_code 1576777
_shelx_shelxl_version_number 2019/3
_shelx_space_group_comment
;
The symmetry employed for this shelxl refinement is uniquely defined
by the following loop, which should always be used as a source of
symmetry information in preference to the above space-group names.
They are only intended as comments.
;
_olex2_refinement_description
;
1.a Secondary CH2 refined with riding coordinates:
 C11(H11A,H11B), C17(H17A,H17B), C15(H15A,H15B), C16(H16A,H16B), C19(H19A,
 H19B), C13(H13A,H13B)
1.b Idealised Me refined as rotating group:
 C9(H9A,H9B,H9C), C8(H8A,H8B,H8C), C7(H7A,H7B,H7C), C6(H6A,H6B,H6C), C12(H12A,
 H12B,H12C), C10(H10A,H10B,H10C), C20(H20A,H20B,H20C), C18(H18A,H18B,H18C),
 C14(H14A,H14B,H14C)
;
_olex2_submission_special_instructions 'No special instructions were received'

loop_
_space_group_symop_operation_xyz
'x, y, z'
'-x+1/2, y+1/2, -z+1/2'
'-x, -y, -z'
'x-1/2, -y-1/2, z-1/2'

loop_
_atom_site_label
_atom_site_type_symbol
_atom_site_fract_x
_atom_site_fract_y
_atom_site_fract_z
_atom_site_U_iso_or_equiv
_atom_site_adp_type
_atom_site_occupancy
_atom_site_site_symmetry_order
_atom_site_calc_flag
_atom_site_refinement_flags_posn
_atom_site_refinement_flags_adp
_atom_site_refinement_flags_occupancy
_atom_site_disorder_assembly
_atom_site_disorder_group
Fe1 Fe 0.40134(3) 0.38767(2) 0.25195(2) 0.02153(8) Uani 1 1 d . . . . .
Cl1 Cl 0.31358(6) 0.23704(3) 0.26419(3) 0.03371(13) Uani 1 1 d . . . . .
P1 P 0.27522(6) 0.41974(4) 0.35231(3) 0.02670(12) Uani 1 1 d . . . . .
P2 P 0.17626(7) 0.42289(4) 0.18833(4) 0.03074(13) Uani 1 1 d . . . . .
C3 C 0.6337(2) 0.35778(14) 0.28662(13) 0.0270(4) Uani 1 1 d . . . . .
C2 C 0.6067(2) 0.45345(14) 0.29243(13) 0.0284(5) Uani 1 1 d . . . . .
C4 C 0.6066(2) 0.33336(14) 0.20904(13) 0.0294(5) Uani 1 1 d . . . . .
C1 C 0.5578(2) 0.48735(15) 0.21958(14) 0.0307(5) Uani 1 1 d . . . . .
C11 C 0.2715(3) 0.53824(15) 0.38779(13) 0.0314(5) Uani 1 1 d . . . . .
H11A H 0.373362 0.551017 0.415661 0.038 Uiso 1 1 calc R U . . .
H11B H 0.261918 0.579918 0.343796 0.038 Uiso 1 1 calc R U . . .
C5 C 0.5603(3) 0.41225(16) 0.16741(13) 0.0323(5) Uani 1 1 d . . . . .
C17 C 0.1590(3) 0.52171(17) 0.12519(15) 0.0423(6) Uani 1 1 d . . . . .
H17A H 0.209910 0.574501 0.151765 0.051 Uiso 1 1 calc R U . . .
H17B H 0.218502 0.508490 0.080749 0.051 Uiso 1 1 calc R U . . .
C9 C 0.6324(3) 0.23984(17) 0.17725(16) 0.0427(6) Uani 1 1 d . . . . .
H9A H 0.599623 0.193415 0.212600 0.064 Uiso 1 1 calc R U . . .
H9B H 0.743568 0.231789 0.169533 0.064 Uiso 1 1 calc R U . . .
H9C H 0.570770 0.233329 0.128874 0.064 Uiso 1 1 calc R U . . .
C8 C 0.6907(3) 0.29421(17) 0.34884(15) 0.0388(6) Uani 1 1 d . . . . .
H8A H 0.689459 0.325785 0.397441 0.058 Uiso 1 1 calc R U . . .
H8B H 0.797620 0.274692 0.340959 0.058 Uiso 1 1 calc R U . . .
H8C H 0.622190 0.240577 0.348799 0.058 Uiso 1 1 calc R U . . .
C7 C 0.6502(3) 0.51117(17) 0.36032(15) 0.0402(6) Uani 1 1 d . . . . .
H7A H 0.590333 0.568271 0.356964 0.060 Uiso 1 1 calc R U . . .
H7B H 0.762246 0.525031 0.362404 0.060 Uiso 1 1 calc R U . . .
H7C H 0.626443 0.477983 0.406017 0.060 Uiso 1 1 calc R U . . .
C15 C 0.0679(3) 0.39699(18) 0.32851(15) 0.0396(6) Uani 1 1 d . . . . .
H15A H 0.049508 0.330740 0.320790 0.048 Uiso 1 1 calc R U . . .
H15B H 0.004104 0.418480 0.369290 0.048 Uiso 1 1 calc R U . . .
C6 C 0.5395(3) 0.58660(16) 0.19887(18) 0.0476(7) Uani 1 1 d . . . . .
H6A H 0.484286 0.591876 0.148778 0.071 Uiso 1 1 calc R U . . .
H6B H 0.642902 0.614972 0.198226 0.071 Uiso 1 1 calc R U . . .
H6C H 0.479231 0.617637 0.236115 0.071 Uiso 1 1 calc R U . . .
C12 C 0.1421(3) 0.56171(17) 0.43916(14) 0.0392(6) Uani 1 1 d . . . . .
H12A H 0.040730 0.560281 0.409910 0.059 Uiso 1 1 calc R U . . .
H12B H 0.160315 0.622955 0.460347 0.059 Uiso 1 1 calc R U . . .
H12C H 0.142266 0.516974 0.480219 0.059 Uiso 1 1 calc R U . . .
C16 C 0.0265(3) 0.44953(19) 0.25595(15) 0.0438(6) Uani 1 1 d . . . . .
H16A H 0.025247 0.515989 0.266359 0.053 Uiso 1 1 calc R U . . .
H16B H -0.078588 0.431292 0.234270 0.053 Uiso 1 1 calc R U . . .
C19 C 0.0741(3) 0.33211(18) 0.13268(17) 0.0489(7) Uani 1 1 d . . . . .
H19A H 0.046090 0.282543 0.167163 0.059 Uiso 1 1 calc R U . . .
H19B H -0.024328 0.357213 0.108373 0.059 Uiso 1 1 calc R U . . .
C13 C 0.3241(4) 0.3557(2) 0.44120(17) 0.0536(7) Uani 1 1 d . . . . .
H13A H 0.431971 0.332171 0.439096 0.064 Uiso 1 1 calc R U . . .
H13B H 0.326483 0.400426 0.483099 0.064 Uiso 1 1 calc R U . . .
C10 C 0.5429(4) 0.4191(2) 0.08304(15) 0.0532(7) Uani 1 1 d . . . . .
H10A H 0.501007 0.361481 0.061888 0.080 Uiso 1 1 calc R U . . .
H10B H 0.645219 0.431099 0.063848 0.080 Uiso 1 1 calc R U . . .
H10C H 0.471058 0.469075 0.068220 0.080 Uiso 1 1 calc R U . . .
C20 C 0.1696(4) 0.2924(2) 0.07265(17) 0.0590(9) Uani 1 1 d . . . . .
H20A H 0.194254 0.340517 0.037047 0.089 Uiso 1 1 calc R U . . .
H20B H 0.109660 0.243960 0.045605 0.089 Uiso 1 1 calc R U . . .
H20C H 0.266847 0.266824 0.096258 0.089 Uiso 1 1 calc R U . . .
C18 C -0.0063(4) 0.5501(2) 0.09692(18) 0.0623(9) Uani 1 1 d . . . . .
H18A H -0.001328 0.604214 0.064624 0.093 Uiso 1 1 calc R U . . .
H18B H -0.066946 0.564523 0.140092 0.093 Uiso 1 1 calc R U . . .
H18C H -0.056899 0.499962 0.067890 0.093 Uiso 1 1 calc R U . . .
C14 C 0.2283(7) 0.2806(3) 0.4616(3) 0.127(2) Uani 1 1 d . . . . .
H14A H 0.228968 0.233034 0.422814 0.191 Uiso 1 1 calc R U . . .
H14B H 0.120873 0.301972 0.465754 0.191 Uiso 1 1 calc R U . . .
H14C H 0.269425 0.255530 0.510215 0.191 Uiso 1 1 calc R U . . .

loop_
_atom_site_aniso_label
_atom_site_aniso_U_11
_atom_site_aniso_U_22
_atom_site_aniso_U_33
_atom_site_aniso_U_23
_atom_site_aniso_U_13
_atom_site_aniso_U_12
Fe1 0.01706(13) 0.01861(13) 0.02874(16) -0.00070(12) 0.00040(10) -0.00012(11)
Cl1 0.0316(3) 0.0222(2) 0.0471(3) 0.0019(2) 0.0013(2) -0.0051(2)
P1 0.0221(3) 0.0263(3) 0.0321(3) 0.0010(2) 0.0051(2) -0.0032(2)
P2 0.0246(3) 0.0292(3) 0.0369(3) -0.0039(2) -0.0079(2) 0.0030(2)
C3 0.0157(9) 0.0243(10) 0.0410(12) 0.0009(9) 0.0011(8) 0.0004(8)
C2 0.0147(9) 0.0267(10) 0.0440(13) -0.0043(9) 0.0034(8) -0.0037(8)
C4 0.0226(10) 0.0264(10) 0.0400(13) -0.0035(9) 0.0073(9) 0.0020(8)
C1 0.0218(10) 0.0258(10) 0.0453(13) 0.0048(9) 0.0076(9) -0.0012(8)
C11 0.0298(11) 0.0319(11) 0.0334(12) -0.0028(9) 0.0079(9) -0.0007(9)
C5 0.0263(11) 0.0351(12) 0.0365(12) 0.0028(9) 0.0093(9) 0.0016(9)
C17 0.0491(15) 0.0332(12) 0.0428(14) -0.0012(11) -0.0096(12) 0.0143(11)
C9 0.0386(13) 0.0345(13) 0.0560(17) -0.0120(12) 0.0096(12) 0.0063(11)
C8 0.0275(11) 0.0361(12) 0.0516(15) 0.0063(11) -0.0052(10) 0.0032(10)
C7 0.0220(11) 0.0394(13) 0.0587(16) -0.0161(12) 0.0000(10) -0.0058(9)
C15 0.0223(11) 0.0446(14) 0.0526(15) -0.0046(12) 0.0075(10) -0.0063(10)
C6 0.0402(14) 0.0278(12) 0.075(2) 0.0136(12) 0.0063(13) -0.0035(10)
C12 0.0358(13) 0.0417(14) 0.0416(14) -0.0057(11) 0.0127(11) -0.0009(10)
C16 0.0196(11) 0.0545(16) 0.0567(17) -0.0068(13) -0.0014(10) 0.0064(10)
C19 0.0393(14) 0.0414(14) 0.0624(18) -0.0120(13) -0.0216(13) 0.0036(11)
C13 0.0561(18) 0.0533(17) 0.0513(17) 0.0195(14) 0.0034(14) 0.0005(14)
C10 0.0542(17) 0.069(2) 0.0374(14) 0.0086(14) 0.0123(13) 0.0074(15)
C20 0.067(2) 0.0513(17) 0.0550(18) -0.0209(14) -0.0240(15) 0.0154(15)
C18 0.0633(19) 0.0622(19) 0.0575(19) -0.0024(15) -0.0218(15) 0.0326(16)
C14 0.179(5) 0.123(4) 0.078(3) 0.062(3) -0.001(3) -0.065(4)

loop_
_atom_type_symbol
_atom_type_description
_atom_type_scat_dispersion_real
_atom_type_scat_dispersion_imag
_atom_type_scat_source
C C 0.0033 0.0016 'International Tables Vol C Tables 4.2.6.8 and 6.1.1.4'
H H 0.0000 0.0000 'International Tables Vol C Tables 4.2.6.8 and 6.1.1.4'
Cl Cl 0.1484 0.1585 'International Tables Vol C Tables 4.2.6.8 and 6.1.1.4'
Fe Fe 0.3463 0.8444 'International Tables Vol C Tables 4.2.6.8 and 6.1.1.4'
P P 0.1023 0.0942 'International Tables Vol C Tables 4.2.6.8 and 6.1.1.4'

loop_
_geom_angle_atom_site_label_1
_geom_angle_atom_site_label_2
_geom_angle_atom_site_label_3
_geom_angle
_geom_angle_site_symmetry_1
_geom_angle_site_symmetry_3
_geom_angle_publ_flag
P1 Fe1 Cl1 86.87(2) . . ?
P1 Fe1 P2 84.44(2) . . ?
P2 Fe1 Cl1 89.57(2) . . ?
C3 Fe1 Cl1 94.67(6) . . ?
C3 Fe1 P1 108.66(7) . . ?
C3 Fe1 P2 166.39(7) . . ?
C3 Fe1 C4 39.59(9) . . ?
C3 Fe1 C1 67.02(8) . . ?
C3 Fe1 C5 66.28(9) . . ?
C2 Fe1 Cl1 132.06(6) . . ?
C2 Fe1 P1 94.26(6) . . ?
C2 Fe1 P2 138.31(6) . . ?
C2 Fe1 C3 39.87(8) . . ?
C2 Fe1 C4 66.17(8) . . ?
C2 Fe1 C1 39.75(9) . . ?
C2 Fe1 C5 66.32(9) . . ?
C4 Fe1 Cl1 87.79(6) . . ?
C4 Fe1 P1 147.09(7) . . ?
C4 Fe1 P2 127.98(7) . . ?
C4 Fe1 C5 38.78(8) . . ?
C1 Fe1 Cl1 153.93(6) . . ?
C1 Fe1 P1 115.91(7) . . ?
C1 Fe1 P2 104.41(7) . . ?
C1 Fe1 C4 66.23(8) . . ?
C1 Fe1 C5 39.84(9) . . ?
C5 Fe1 Cl1 116.75(7) . . ?
C5 Fe1 P1 155.74(7) . . ?
C5 Fe1 P2 100.28(7) . . ?
C11 P1 Fe1 119.89(7) . . ?
C11 P1 C13 101.06(13) . . ?
C15 P1 Fe1 107.49(9) . . ?
C15 P1 C11 102.08(11) . . ?
C15 P1 C13 105.09(13) . . ?
C13 P1 Fe1 119.15(11) . . ?
C17 P2 Fe1 121.55(9) . . ?
C17 P2 C16 101.60(13) . . ?
C17 P2 C19 103.13(13) . . ?
C16 P2 Fe1 109.52(8) . . ?
C19 P2 Fe1 117.86(9) . . ?
C19 P2 C16 100.02(13) . . ?
C2 C3 Fe1 70.04(11) . . ?
C2 C3 C4 107.48(19) . . ?
C2 C3 C8 127.1(2) . . ?
C4 C3 Fe1 71.48(12) . . ?
C4 C3 C8 125.4(2) . . ?
C8 C3 Fe1 126.87(15) . . ?
C3 C2 Fe1 70.09(11) . . ?
C3 C2 C7 125.5(2) . . ?
C1 C2 Fe1 70.23(12) . . ?
C1 C2 C3 108.4(2) . . ?
C1 C2 C7 125.2(2) . . ?
C7 C2 Fe1 133.79(16) . . ?
C3 C4 Fe1 68.92(12) . . ?
C3 C4 C9 125.0(2) . . ?
C5 C4 Fe1 70.95(12) . . ?
C5 C4 C3 108.73(19) . . ?
C5 C4 C9 126.2(2) . . ?
C9 C4 Fe1 128.65(16) . . ?
C2 C1 Fe1 70.02(12) . . ?
C2 C1 C5 107.64(19) . . ?
C2 C1 C6 125.4(2) . . ?
C5 C1 Fe1 71.60(12) . . ?
C5 C1 C6 125.9(2) . . ?
C6 C1 Fe1 133.10(16) . . ?
P1 C11 H11A 108.2 . . ?
P1 C11 H11B 108.2 . . ?
H11A C11 H11B 107.3 . . ?
C12 C11 P1 116.56(16) . . ?
C12 C11 H11A 108.2 . . ?
C12 C11 H11B 108.2 . . ?
C4 C5 Fe1 70.28(12) . . ?
C4 C5 C1 107.7(2) . . ?
C4 C5 C10 125.6(2) . . ?
C1 C5 Fe1 68.57(12) . . ?
C1 C5 C10 126.0(2) . . ?
C10 C5 Fe1 133.93(18) . . ?
P2 C17 H17A 108.1 . . ?
P2 C17 H17B 108.1 . . ?
H17A C17 H17B 107.3 . . ?
C18 C17 P2 116.7(2) . . ?
C18 C17 H17A 108.1 . . ?
C18 C17 H17B 108.1 . . ?
C4 C9 H9A 109.5 . . ?
C4 C9 H9B 109.5 . . ?
C4 C9 H9C 109.5 . . ?
H9A C9 H9B 109.5 . . ?
H9A C9 H9C 109.5 . . ?
H9B C9 H9C 109.5 . . ?
C3 C8 H8A 109.5 . . ?
C3 C8 H8B 109.5 . . ?
C3 C8 H8C 109.5 . . ?
H8A C8 H8B 109.5 . . ?
H8A C8 H8C 109.5 . . ?
H8B C8 H8C 109.5 . . ?
C2 C7 H7A 109.5 . . ?
C2 C7 H7B 109.5 . . ?
C2 C7 H7C 109.5 . . ?
H7A C7 H7B 109.5 . . ?
H7A C7 H7C 109.5 . . ?
H7B C7 H7C 109.5 . . ?
P1 C15 H15A 110.6 . . ?
P1 C15 H15B 110.6 . . ?
H15A C15 H15B 108.8 . . ?
C16 C15 P1 105.49(16) . . ?
C16 C15 H15A 110.6 . . ?
C16 C15 H15B 110.6 . . ?
C1 C6 H6A 109.5 . . ?
C1 C6 H6B 109.5 . . ?
C1 C6 H6C 109.5 . . ?
H6A C6 H6B 109.5 . . ?
H6A C6 H6C 109.5 . . ?
H6B C6 H6C 109.5 . . ?
C11 C12 H12A 109.5 . . ?
C11 C12 H12B 109.5 . . ?
C11 C12 H12C 109.5 . . ?
H12A C12 H12B 109.5 . . ?
H12A C12 H12C 109.5 . . ?
H12B C12 H12C 109.5 . . ?
P2 C16 H16A 110.1 . . ?
P2 C16 H16B 110.1 . . ?
C15 C16 P2 108.16(16) . . ?
C15 C16 H16A 110.1 . . ?
C15 C16 H16B 110.1 . . ?
H16A C16 H16B 108.4 . . ?
P2 C19 H19A 108.9 . . ?
P2 C19 H19B 108.9 . . ?
H19A C19 H19B 107.7 . . ?
C20 C19 P2 113.4(2) . . ?
C20 C19 H19A 108.9 . . ?
C20 C19 H19B 108.9 . . ?
P1 C13 H13A 107.3 . . ?
P1 C13 H13B 107.3 . . ?
H13A C13 H13B 106.9 . . ?
C14 C13 P1 120.2(3) . . ?
C14 C13 H13A 107.3 . . ?
C14 C13 H13B 107.3 . . ?
C5 C10 H10A 109.5 . . ?
C5 C10 H10B 109.5 . . ?
C5 C10 H10C 109.5 . . ?
H10A C10 H10B 109.5 . . ?
H10A C10 H10C 109.5 . . ?
H10B C10 H10C 109.5 . . ?
C19 C20 H20A 109.5 . . ?
C19 C20 H20B 109.5 . . ?
C19 C20 H20C 109.5 . . ?
H20A C20 H20B 109.5 . . ?
H20A C20 H20C 109.5 . . ?
H20B C20 H20C 109.5 . . ?
C17 C18 H18A 109.5 . . ?
C17 C18 H18B 109.5 . . ?
C17 C18 H18C 109.5 . . ?
H18A C18 H18B 109.5 . . ?
H18A C18 H18C 109.5 . . ?
H18B C18 H18C 109.5 . . ?
C13 C14 H14A 109.5 . . ?
C13 C14 H14B 109.5 . . ?
C13 C14 H14C 109.5 . . ?
H14A C14 H14B 109.5 . . ?
H14A C14 H14C 109.5 . . ?
H14B C14 H14C 109.5 . . ?

loop_
_geom_bond_atom_site_label_1
_geom_bond_atom_site_label_2
_geom_bond_distance
_geom_bond_site_symmetry_2
_geom_bond_publ_flag
Fe1 Cl1 2.3441(6) . ?
Fe1 P1 2.2020(6) . ?
Fe1 P2 2.2246(6) . ?
Fe1 C3 2.088(2) . ?
Fe1 C2 2.088(2) . ?
Fe1 C4 2.122(2) . ?
Fe1 C1 2.090(2) . ?
Fe1 C5 2.131(2) . ?
P1 C11 1.846(2) . ?
P1 C15 1.828(2) . ?
P1 C13 1.858(3) . ?
P2 C17 1.829(3) . ?
P2 C16 1.863(3) . ?
P2 C19 1.839(3) . ?
C3 C2 1.424(3) . ?
C3 C4 1.426(3) . ?
C3 C8 1.499(3) . ?
C2 C1 1.420(3) . ?
C2 C7 1.497(3) . ?
C4 C5 1.412(3) . ?
C4 C9 1.503(3) . ?
C1 C5 1.439(3) . ?
C1 C6 1.503(3) . ?
C11 H11A 0.9900 . ?
C11 H11B 0.9900 . ?
C11 C12 1.526(3) . ?
C5 C10 1.499(3) . ?
C17 H17A 0.9900 . ?
C17 H17B 0.9900 . ?
C17 C18 1.527(4) . ?
C9 H9A 0.9800 . ?
C9 H9B 0.9800 . ?
C9 H9C 0.9800 . ?
C8 H8A 0.9800 . ?
C8 H8B 0.9800 . ?
C8 H8C 0.9800 . ?
C7 H7A 0.9800 . ?
C7 H7B 0.9800 . ?
C7 H7C 0.9800 . ?
C15 H15A 0.9900 . ?
C15 H15B 0.9900 . ?
C15 C16 1.521(4) . ?
C6 H6A 0.9800 . ?
C6 H6B 0.9800 . ?
C6 H6C 0.9800 . ?
C12 H12A 0.9800 . ?
C12 H12B 0.9800 . ?
C12 H12C 0.9800 . ?
C16 H16A 0.9900 . ?
C16 H16B 0.9900 . ?
C19 H19A 0.9900 . ?
C19 H19B 0.9900 . ?
C19 C20 1.508(4) . ?
C13 H13A 0.9900 . ?
C13 H13B 0.9900 . ?
C13 C14 1.434(5) . ?
C10 H10A 0.9800 . ?
C10 H10B 0.9800 . ?
C10 H10C 0.9800 . ?
C20 H20A 0.9800 . ?
C20 H20B 0.9800 . ?
C20 H20C 0.9800 . ?
C18 H18A 0.9800 . ?
C18 H18B 0.9800 . ?
C18 H18C 0.9800 . ?
C14 H14A 0.9800 . ?
C14 H14B 0.9800 . ?
C14 H14C 0.9800 . ?

loop_
_geom_torsion_atom_site_label_1
_geom_torsion_atom_site_label_2
_geom_torsion_atom_site_label_3
_geom_torsion_atom_site_label_4
_geom_torsion
_geom_torsion_site_symmetry_1
_geom_torsion_site_symmetry_2
_geom_torsion_site_symmetry_3
_geom_torsion_site_symmetry_4
_geom_torsion_publ_flag
Fe1 P1 C11 C12 160.40(15) . . . . ?
Fe1 P1 C15 C16 -52.39(18) . . . . ?
Fe1 P1 C13 C14 -99.2(4) . . . . ?
Fe1 P2 C17 C18 -168.26(17) . . . . ?
Fe1 P2 C16 C15 -27.79(19) . . . . ?
Fe1 P2 C19 C20 -59.6(2) . . . . ?
Fe1 C3 C2 C1 -60.02(14) . . . . ?
Fe1 C3 C2 C7 130.2(2) . . . . ?
Fe1 C3 C4 C5 59.99(15) . . . . ?
Fe1 C3 C4 C9 -123.2(2) . . . . ?
Fe1 C2 C1 C5 -62.09(15) . . . . ?
Fe1 C2 C1 C6 129.3(2) . . . . ?
Fe1 C4 C5 C1 58.55(15) . . . . ?
Fe1 C4 C5 C10 -130.5(2) . . . . ?
Fe1 C1 C5 C4 -59.62(15) . . . . ?
Fe1 C1 C5 C10 129.5(2) . . . . ?
P1 C15 C16 P2 49.0(2) . . . . ?
C3 C2 C1 Fe1 59.93(14) . . . . ?
C3 C2 C1 C5 -2.2(2) . . . . ?
C3 C2 C1 C6 -170.8(2) . . . . ?
C3 C4 C5 Fe1 -58.74(15) . . . . ?
C3 C4 C5 C1 -0.2(2) . . . . ?
C3 C4 C5 C10 170.7(2) . . . . ?
C2 C3 C4 Fe1 -61.12(14) . . . . ?
C2 C3 C4 C5 -1.1(2) . . . . ?
C2 C3 C4 C9 175.7(2) . . . . ?
C2 C1 C5 Fe1 61.07(14) . . . . ?
C2 C1 C5 C4 1.5(2) . . . . ?
C2 C1 C5 C10 -169.4(2) . . . . ?
C4 C3 C2 Fe1 62.05(14) . . . . ?
C4 C3 C2 C1 2.0(2) . . . . ?
C4 C3 C2 C7 -167.7(2) . . . . ?
C11 P1 C15 C16 74.61(19) . . . . ?
C11 P1 C13 C14 127.1(4) . . . . ?
C17 P2 C16 C15 -157.54(18) . . . . ?
C17 P2 C19 C20 77.4(2) . . . . ?
C9 C4 C5 Fe1 124.5(2) . . . . ?
C9 C4 C5 C1 -177.0(2) . . . . ?
C9 C4 C5 C10 -6.0(4) . . . . ?
C8 C3 C2 Fe1 -121.7(2) . . . . ?
C8 C3 C2 C1 178.3(2) . . . . ?
C8 C3 C2 C7 8.5(3) . . . . ?
C8 C3 C4 Fe1 122.6(2) . . . . ?
C8 C3 C4 C5 -177.4(2) . . . . ?
C8 C3 C4 C9 -0.6(3) . . . . ?
C7 C2 C1 Fe1 -130.3(2) . . . . ?
C7 C2 C1 C5 167.6(2) . . . . ?
C7 C2 C1 C6 -1.0(3) . . . . ?
C15 P1 C11 C12 41.9(2) . . . . ?
C15 P1 C13 C14 21.3(4) . . . . ?
C6 C1 C5 Fe1 -130.4(2) . . . . ?
C6 C1 C5 C4 170.0(2) . . . . ?
C6 C1 C5 C10 -0.9(4) . . . . ?
C16 P2 C17 C18 -46.5(2) . . . . ?
C16 P2 C19 C20 -178.1(2) . . . . ?
C19 P2 C17 C18 56.8(2) . . . . ?
C19 P2 C16 C15 96.69(19) . . . . ?
C13 P1 C11 C12 -66.4(2) . . . . ?
C13 P1 C15 C16 179.73(18) . . . . ?
